data_2221131
loop_
_publ_author_name
'Strasser, Christoph E.'
'de Jongh, Leigh-Anne'
'Cronje, Stephanie'
'Raubenheimer, Helgard G.'

_publ_section_title
;
 Bis(1,3-benzothiazol-2-amine-\k<i>N</i>^3^)silver(I) nitrate acetone
 solvate
;
_journal_coeditor_code LH2768
_journal_issue 3
_journal_name_full 'Acta Crystallographica Section E'
_journal_page_first m265
_journal_page_last m266
_journal_paper_doi 10.1107/S1600536809004176
_journal_volume 65
_journal_year 2009
_chemical_formula_iupac '[Ag (C7 H6 N2 S)2] N O3, C3 H6 O'
_chemical_formula_moiety 'C14 H12 Ag N4 S2 +, N O3 -, C3 H6 O'
_chemical_formula_sum 'C17 H18 Ag N5 O4 S2'
_chemical_formula_weight 528.35
_chemical_name_common 'Bis(2-aminobenzothiazol)silver(I) nitrate acetone solvate'
_chemical_name_systematic
;
Bis(1,3-benzothiazol-2-amine-\k<i>N</i>^3^)silver(I) nitrate acetone solvate
;
_space_group_IT_number 14
_symmetry_cell_setting monoclinic
_symmetry_space_group_name_Hall '-P 2yn'
_symmetry_space_group_name_H-M 'P 1 21/n 1'
_atom_sites_solution_hydrogens geom
_atom_sites_solution_primary direct
_atom_sites_solution_secondary difmap
_audit_creation_method SHELXL-97
_cell_angle_alpha 90.00
_cell_angle_beta 102.867(3)
_cell_angle_gamma 90.00
_cell_formula_units_Z 4
_cell_length_a 17.096(4)
_cell_length_b 5.8166(12)
_cell_length_c 20.421(4)
_cell_measurement_reflns_used 4102
_cell_measurement_temperature 100(2)
_cell_measurement_theta_max 26.367
_cell_measurement_theta_min 2.444
_cell_volume 1979.7(7)
_computing_cell_refinement 'SAINT (Bruker, 2003)'
_computing_data_collection 'SMART (Bruker, 2002)'
_computing_data_reduction 'SAINT (Bruker, 2003)'
_computing_molecular_graphics 'X-SEED (Atwood & Barbour, 2003; Barbour, 2001)'
_computing_publication_material 'X-SEED (Atwood & Barbour, 2003; Barbour, 2001)'
_computing_structure_refinement 'SHELXL97 (Sheldrick, 2008)'
_computing_structure_solution 'SHELXS97 (Sheldrick, 2008)'
_diffrn_ambient_temperature 100(2)
_diffrn_measured_fraction_theta_full 0.993
_diffrn_measured_fraction_theta_max 0.993
_diffrn_measurement_device_type 'Bruker APEX CCD area-detector'
_diffrn_measurement_method \w
_diffrn_radiation_monochromator graphite
_diffrn_radiation_source 'fine-focus sealed tube'
_diffrn_radiation_type MoK\a
_diffrn_radiation_wavelength 0.71073
_diffrn_reflns_av_R_equivalents 0.0285
_diffrn_reflns_av_sigmaI/netI 0.0363
_diffrn_reflns_limit_h_max 21
_diffrn_reflns_limit_h_min -16
_diffrn_reflns_limit_k_max 7
_diffrn_reflns_limit_k_min -7
_diffrn_reflns_limit_l_max 25
_diffrn_reflns_limit_l_min -22
_diffrn_reflns_number 10935
_diffrn_reflns_theta_full 26.41
_diffrn_reflns_theta_max 26.41
_diffrn_reflns_theta_min 1.76
_diffrn_standards_number 0
_exptl_absorpt_coefficient_mu 1.265
_exptl_absorpt_correction_T_max 0.940
_exptl_absorpt_correction_T_min 0.786
_exptl_absorpt_correction_type multi-scan
_exptl_absorpt_process_details '(SADABS; Bruker, 2002)'
_exptl_crystal_colour colourless
_exptl_crystal_density_diffrn 1.773
_exptl_crystal_density_method 'not measured'
_exptl_crystal_description needle
_exptl_crystal_F_000 1064
_exptl_crystal_size_max 0.20
_exptl_crystal_size_mid 0.08
_exptl_crystal_size_min 0.05
_refine_diff_density_max 1.906
_refine_diff_density_min -1.064
_refine_ls_extinction_method none
_refine_ls_goodness_of_fit_ref 1.119
_refine_ls_hydrogen_treatment constr
_refine_ls_matrix_type full
_refine_ls_number_parameters 259
_refine_ls_number_reflns 4046
_refine_ls_number_restraints 12
_refine_ls_restrained_S_all 1.130
_refine_ls_R_factor_all 0.0634
_refine_ls_R_factor_gt 0.0555
_refine_ls_shift/su_max 0.001
_refine_ls_shift/su_mean 0.000
_refine_ls_structure_factor_coef Fsqd
_refine_ls_weighting_details 'calc w=1/[\s^2^(Fo^2^)+(0.0594P)^2^+10.016P] where P=(Fo^2^+2Fc^2^)/3'
_refine_ls_weighting_scheme calc
_refine_ls_wR_factor_gt 0.1290
_refine_ls_wR_factor_ref 0.1334
_reflns_number_gt 3594
_reflns_number_total 4046
_reflns_threshold_expression I>2\s(I)
_cod_data_source_file lh2768.cif
_cod_data_source_block I
_cod_original_cell_volume 1979.8(7)
_cod_original_sg_symbol_H-M 'P 21/n'
_cod_database_code 2221131
_cod_database_fobs_code 2221131

loop_
_symmetry_equiv_pos_as_xyz
'x, y, z'
'-x+1/2, y+1/2, -z+1/2'
'-x, -y, -z'
'x-1/2, -y-1/2, z-1/2'

loop_
_atom_site_type_symbol
_atom_site_label
_atom_site_fract_x
_atom_site_fract_y
_atom_site_fract_z
_atom_site_U_iso_or_equiv
_atom_site_adp_type
_atom_site_calc_flag
_atom_site_refinement_flags
_atom_site_occupancy
_atom_site_disorder_assembly
_atom_site_disorder_group
Ag Ag1 0.98098(2) 0.87563(7) 0.191835(19) 0.02109(14) Uani d . 1 . .
S S11 0.98002(9) 0.2069(2) 0.06495(7) 0.0230(3) Uani d . 1 . .
S S21 0.94328(10) 1.5059(3) 0.32405(7) 0.0335(4) Uani d . 1 . .
O O1 0.7930(2) 0.7687(7) 0.1790(2) 0.0320(9) Uani d . 1 . .
O O2 0.8171(3) 0.9490(8) 0.0933(2) 0.0407(11) Uani d . 1 . .
O O3 0.7210(3) 1.0619(9) 0.1388(3) 0.0458(12) Uani d . 1 . .
N N1 0.7758(3) 0.9271(8) 0.1357(2) 0.0270(10) Uani d . 1 . .
N N12 0.8732(3) 0.4138(8) 0.1233(2) 0.0254(10) Uani d . 1 . .
H H2 0.8564 0.5233 0.1465 0.031 Uiso calc R 1 . .
H H1 0.8424 0.2944 0.1094 0.031 Uiso calc R 1 . .
N N13 0.9956(3) 0.5987(7) 0.1274(2) 0.0203(9) Uani d . 1 . .
N N22 0.8540(3) 1.1387(10) 0.2764(3) 0.0407(14) Uani d . 1 . .
H H3 0.8445 1.0060 0.2554 0.049 Uiso calc R 1 . .
H H4 0.8165 1.2039 0.2934 0.049 Uiso calc R 1 . .
N N23 0.9844(3) 1.1572(8) 0.2589(2) 0.0233(10) Uani d . 1 . .
C C12 0.9448(3) 0.4289(9) 0.1092(2) 0.0211(11) Uani d . 1 . .
C C14 1.0663(3) 0.5662(9) 0.1040(2) 0.0211(11) Uani d . 1 . .
C C15 1.0682(3) 0.3592(9) 0.0687(2) 0.0211(11) Uani d . 1 . .
C C16 1.1336(4) 0.3037(10) 0.0417(3) 0.0260(12) Uani d . 1 . .
H H16 1.1348 0.1632 0.0182 0.031 Uiso calc R 1 . .
C C17 1.1968(4) 0.4568(10) 0.0498(3) 0.0291(12) Uani d . 1 . .
H H17 1.2419 0.4215 0.0316 0.035 Uiso calc R 1 . .
C C18 1.1949(4) 0.6625(10) 0.0843(3) 0.0289(12) Uani d . 1 . .
H H18 1.2386 0.7664 0.0891 0.035 Uiso calc R 1 . .
C C19 1.1302(3) 0.7179(9) 0.1119(3) 0.0234(11) Uani d . 1 . .
H H19 1.1297 0.8578 0.1358 0.028 Uiso calc R 1 . .
C C22 0.9244(3) 1.2400(10) 0.2824(3) 0.0265(12) Uani d . 1 . .
C C24 1.0508(3) 1.3024(9) 0.2740(3) 0.0225(11) Uani d . 1 . .
C C25 1.0396(4) 1.5002(10) 0.3098(3) 0.0271(12) Uani d . 1 . .
C C26 1.1004(4) 1.6632(11) 0.3289(3) 0.0367(15) Uani d . 1 . .
H H26 1.0922 1.7971 0.3532 0.044 Uiso calc R 1 . .
C C27 1.1727(4) 1.6241(11) 0.3114(3) 0.0412(16) Uani d . 1 . .
H H27 1.2151 1.7321 0.3239 0.049 Uiso calc R 1 . .
C C28 1.1841(4) 1.4289(11) 0.2758(3) 0.0349(14) Uani d . 1 . .
H H28 1.2344 1.4051 0.2643 0.042 Uiso calc R 1 . .
C C29 1.1238(3) 1.2679(10) 0.2568(3) 0.0257(12) Uani d . 1 . .
H H29 1.1324 1.1352 0.2322 0.031 Uiso calc R 1 . .
C C1B 1.3701(7) 0.437(2) -0.0513(6) 0.025(3) Uiso d PD 0.437(11) A 2
H H1B1 1.3823 0.2739 -0.0424 0.037 Uiso calc PR 0.437(11) A 2
H H1B2 1.3935 0.4888 -0.0884 0.037 Uiso calc PR 0.437(11) A 2
H H1B3 1.3118 0.4586 -0.0634 0.037 Uiso calc PR 0.437(11) A 2
C C2B 1.4053(8) 0.5766(19) 0.0114(6) 0.048(4) Uiso d PD 0.437(11) A 2
C C3B 1.3956(8) 0.8295(19) 0.0124(7) 0.031(3) Uiso d PD 0.437(11) A 2
H H3B1 1.4224 0.8892 0.0566 0.046 Uiso calc PR 0.437(11) A 2
H H3B2 1.3384 0.8679 0.0034 0.046 Uiso calc PR 0.437(11) A 2
H H3B3 1.4196 0.8989 -0.0222 0.046 Uiso calc PR 0.437(11) A 2
O O4B 1.4376(8) 0.471(2) 0.0598(6) 0.065(4) Uiso d PD 0.437(11) A 2
C C1A 1.3839(5) 0.3211(14) -0.0243(4) 0.015(2) Uiso d PD 0.563(11) A 1
H H1A1 1.3826 0.2663 -0.0699 0.022 Uiso calc PR 0.563(11) A 1
H H1A2 1.3316 0.2945 -0.0135 0.022 Uiso calc PR 0.563(11) A 1
H H1A3 1.4254 0.2376 0.0078 0.022 Uiso calc PR 0.563(11) A 1
C C2A 1.4039(13) 0.591(3) -0.0197(10) 0.158(13) Uiso d PD 0.563(11) A 1
C C3A 1.3977(5) 0.7536(14) 0.0394(4) 0.0124(19) Uiso d PD 0.563(11) A 1
H H3A1 1.4029 0.9136 0.0260 0.019 Uiso calc PR 0.563(11) A 1
H H3A2 1.4408 0.7175 0.0785 0.019 Uiso calc PR 0.563(11) A 1
H H3A3 1.3456 0.7319 0.0511 0.019 Uiso calc PR 0.563(11) A 1
O O4A 1.437(2) 0.641(5) -0.0618(14) 0.287(19) Uiso d PD 0.563(11) A 1

loop_
_atom_site_aniso_label
_atom_site_aniso_U_11
_atom_site_aniso_U_22
_atom_site_aniso_U_33
_atom_site_aniso_U_12
_atom_site_aniso_U_13
_atom_site_aniso_U_23
Ag1 0.0244(2) 0.0184(2) 0.0223(2) -0.00038(16) 0.00910(15) -0.00495(15)
S11 0.0323(7) 0.0151(6) 0.0244(7) -0.0027(5) 0.0121(6) -0.0023(5)
S21 0.0368(8) 0.0349(8) 0.0288(8) 0.0101(7) 0.0077(6) -0.0126(6)
O1 0.034(2) 0.031(2) 0.034(2) 0.0076(19) 0.0140(18) 0.0020(18)
O2 0.061(3) 0.028(2) 0.044(3) -0.010(2) 0.034(2) -0.006(2)
O3 0.034(3) 0.044(3) 0.058(3) 0.012(2) 0.009(2) 0.000(2)
N1 0.024(2) 0.023(2) 0.035(3) -0.0036(19) 0.008(2) -0.004(2)
N12 0.029(2) 0.018(2) 0.032(2) -0.0029(19) 0.013(2) -0.0028(19)
N13 0.027(2) 0.015(2) 0.020(2) -0.0036(18) 0.0089(18) -0.0026(17)
N22 0.026(3) 0.055(4) 0.045(3) -0.005(3) 0.017(2) -0.023(3)
N23 0.022(2) 0.026(2) 0.022(2) 0.0037(19) 0.0043(18) -0.0069(19)
C12 0.033(3) 0.014(2) 0.018(2) 0.001(2) 0.010(2) 0.0057(19)
C14 0.030(3) 0.017(2) 0.018(2) 0.002(2) 0.007(2) 0.0011(19)
C15 0.031(3) 0.015(2) 0.019(2) -0.004(2) 0.008(2) 0.0008(19)
C16 0.038(3) 0.019(3) 0.023(3) 0.002(2) 0.013(2) 0.000(2)
C17 0.032(3) 0.029(3) 0.030(3) 0.003(2) 0.016(2) 0.002(2)
C18 0.032(3) 0.029(3) 0.029(3) -0.008(2) 0.012(2) -0.002(2)
C19 0.029(3) 0.020(3) 0.021(3) -0.003(2) 0.006(2) -0.005(2)
C22 0.024(3) 0.031(3) 0.025(3) 0.004(2) 0.006(2) -0.009(2)
C24 0.026(3) 0.021(3) 0.018(2) 0.004(2) 0.000(2) -0.001(2)
C25 0.031(3) 0.024(3) 0.023(3) 0.006(2) -0.002(2) -0.003(2)
C26 0.049(4) 0.024(3) 0.031(3) 0.002(3) -0.004(3) -0.003(2)
C27 0.039(4) 0.031(3) 0.046(4) -0.011(3) -0.007(3) 0.003(3)
C28 0.026(3) 0.031(3) 0.046(4) -0.002(3) 0.004(3) 0.006(3)
C29 0.026(3) 0.023(3) 0.026(3) 0.002(2) 0.002(2) 0.001(2)

loop_
_atom_type_symbol
_atom_type_description
_atom_type_scat_dispersion_real
_atom_type_scat_dispersion_imag
_atom_type_scat_source
C C 0.0033 0.0016 'International Tables Vol C Tables 4.2.6.8 and 6.1.1.4'
H H 0.0000 0.0000 'International Tables Vol C Tables 4.2.6.8 and 6.1.1.4'
N N 0.0061 0.0033 'International Tables Vol C Tables 4.2.6.8 and 6.1.1.4'
O O 0.0106 0.0060 'International Tables Vol C Tables 4.2.6.8 and 6.1.1.4'
S S 0.1246 0.1234 'International Tables Vol C Tables 4.2.6.8 and 6.1.1.4'
Ag Ag -0.8971 1.1015 'International Tables Vol C Tables 4.2.6.8 and 6.1.1.4'

loop_
_geom_angle_atom_site_label_1
_geom_angle_atom_site_label_2
_geom_angle_atom_site_label_3
_geom_angle_site_symmetry_1
_geom_angle_site_symmetry_3
_geom_angle
_geom_angle_publ_flag
N13 Ag1 N23 . . 171.84(17) yes
N23 Ag1 S11 . 1_565 92.96(13) no
N13 Ag1 S11 . 1_565 86.30(12) no
C15 S11 C12 . . 89.8(3) no
C25 S21 C22 . . 88.9(3) no
O1 N1 O2 . . 118.8(5) yes
O1 N1 O3 . . 119.3(5) yes
O2 N1 O2 . . 121.8(5) yes
C12 N12 H2 . . 120.0 no
C12 N12 H1 . . 120.0 no
H2 N12 H1 . . 120.0 no
C12 N13 C14 . . 111.6(4) no
C12 N13 Ag1 . . 125.6(4) no
C14 N13 Ag1 . . 122.6(3) no
C22 N22 H3 . . 120.0 no
C22 N22 H4 . . 120.0 no
H3 N22 H4 . . 120.0 no
C22 N23 C24 . . 111.1(5) no
C22 N23 Ag1 . . 127.2(4) no
C24 N23 Ag1 . . 120.9(3) no
N13 C12 N12 . . 125.1(5) no
N13 C12 S11 . . 114.6(4) no
N12 C12 S11 . . 120.2(4) no
C19 C14 N13 . . 126.2(5) no
C19 C14 C15 . . 119.7(5) no
N13 C14 C15 . . 114.1(5) no
C16 C15 C14 . . 121.0(5) no
C16 C15 S11 . . 129.2(4) no
C14 C15 S11 . . 109.9(4) no
C17 C16 C15 . . 118.7(5) no
C17 C16 H16 . . 120.7 no
C15 C16 H16 . . 120.7 no
C16 C17 C18 . . 120.5(5) no
C16 C17 H17 . . 119.8 no
C18 C17 H17 . . 119.8 no
C19 C18 C17 . . 121.1(5) no
C19 C18 H18 . . 119.4 no
C17 C18 H18 . . 119.4 no
C18 C19 C14 . . 119.0(5) no
C18 C19 H19 . . 120.5 no
C14 C19 H19 . . 120.5 no
N23 C22 N22 . . 124.8(5) no
N23 C22 S21 . . 115.1(4) no
N22 C22 S21 . . 120.1(4) no
C29 C24 N23 . . 126.3(5) no
C29 C24 C25 . . 119.2(5) no
N23 C24 C25 . . 114.4(5) no
C26 C25 C24 . . 121.6(6) no
C26 C25 S21 . . 128.0(5) no
C24 C25 S21 . . 110.4(4) no
C27 C26 C25 . . 118.0(6) no
C27 C26 H26 . . 121.0 no
C25 C26 H26 . . 121.0 no
C26 C27 C28 . . 120.7(6) no
C26 C27 H27 . . 119.7 no
C28 C27 H27 . . 119.7 no
C29 C28 C27 . . 121.3(6) no
C29 C28 H28 . . 119.4 no
C27 C28 H28 . . 119.4 no
C28 C29 C24 . . 119.2(5) no
C28 C29 H29 . . 120.4 no
C24 C29 H29 . . 120.4 no
C2B C1B H1B1 . . 109.5 no
C2B C1B H1B2 . . 109.5 no
H1B1 C1B H1B2 . . 109.5 no
C2B C1B H1B3 . . 109.5 no
H1B1 C1B H1B3 . . 109.5 no
H1B2 C1B H1B3 . . 109.5 no
O4B C2B C3B . . 122.3(12) no
O4B C2B C1B . . 116.5(11) no
C3B C2B C1B . . 121.1(11) no
C2B C3B H3B1 . . 109.5 no
C2B C3B H3B2 . . 109.5 no
H3B1 C3B H3B2 . . 109.5 no
C2B C3B H3B3 . . 109.5 no
H3B1 C3B H3B3 . . 109.5 no
H3B2 C3B H3B3 . . 109.5 no
C2A C1A H1A1 . . 109.5 no
C2A C1A H1A2 . . 109.5 no
H1A1 C1A H1A2 . . 109.5 no
C2A C1A H1A3 . . 109.5 no
H1A1 C1A H1A3 . . 109.5 no
H1A2 C1A H1A3 . . 109.5 no
O4A C2A C3A . . 124(2) no
O4A C2A C1A . . 109(2) no
C3A C2A C1A . . 126.1(16) no
C2A C3A H3A1 . . 109.5 no
C2A C3A H3A2 . . 109.5 no
H3A1 C3A H3A2 . . 109.5 no
C2A C3A H3A3 . . 109.5 no
H3A1 C3A H3A3 . . 109.5 no
H3A2 C3A H3A3 . . 109.5 no

loop_
_geom_bond_atom_site_label_1
_geom_bond_atom_site_label_2
_geom_bond_site_symmetry_2
_geom_bond_distance
_geom_bond_publ_flag
Ag1 N13 . 2.130(4) yes
Ag1 N23 . 2.127(4) yes
Ag1 S11 1_565 3.2261(15) yes
S11 C12 . 1.758(5) no
S11 C15 . 1.736(5) no
S21 C22 . 1.759(6) no
S21 C25 . 1.735(6) no
O1 N1 . 1.264(6) yes
O2 N1 . 1.240(6) yes
O3 N1 . 1.233(6) yes
N12 C12 . 1.321(7) no
N12 H2 . 0.8800 no
N12 H1 . 0.8800 no
N13 C12 . 1.313(7) no
N13 C14 . 1.406(7) no
N22 C22 . 1.322(8) no
N22 H3 . 0.8800 no
N22 H4 . 0.8800 no
N23 C22 . 1.318(7) no
N23 C24 . 1.394(7) no
C14 C19 . 1.387(8) no
C14 C15 . 1.408(7) no
C15 C16 . 1.390(8) no
C16 C17 . 1.381(8) no
C16 H16 . 0.9500 no
C17 C18 . 1.393(8) no
C17 H17 . 0.9500 no
C18 C19 . 1.385(8) no
C18 H18 . 0.9500 no
C19 H19 . 0.9500 no
C24 C29 . 1.384(8) no
C24 C25 . 1.400(7) no
C25 C26 . 1.397(9) no
C26 C27 . 1.379(10) no
C26 H26 . 0.9500 no
C27 C28 . 1.385(9) no
C27 H27 . 0.9500 no
C28 C29 . 1.383(8) no
C28 H28 . 0.9500 no
C29 H29 . 0.9500 no
C1B C2B . 1.522(9) no
C1B H1B1 . 0.9800 no
C1B H1B2 . 0.9800 no
C1B H1B3 . 0.9800 no
C2B O4B . 1.189(7) no
C2B C3B . 1.481(9) no
C3B H3B1 . 0.9800 no
C3B H3B2 . 0.9800 no
C3B H3B3 . 0.9800 no
C1A C2A . 1.607(18) no
C1A H1A1 . 0.9800 no
C1A H1A2 . 0.9800 no
C1A H1A3 . 0.9800 no
C2A O4A . 1.160(19) no
C2A C3A . 1.553(18) no
C3A H3A1 . 0.9800 no
C3A H3A2 . 0.9800 no
C3A H3A3 . 0.9800 no

loop_
_geom_hbond_atom_site_label_D
_geom_hbond_atom_site_label_H
_geom_hbond_atom_site_label_A
_geom_hbond_site_symmetry_A
_geom_hbond_distance_DH
_geom_hbond_distance_HA
_geom_hbond_distance_DA
_geom_hbond_angle_DHA
_geom_hbond_publ_flag
N12 H2 O1 . 0.88 1.99 2.851(6) 164.8 yes
N12 H1 O2 1_545 0.88 2.07 2.889(6) 155.2 yes
N22 H3 O1 . 0.88 2.12 2.959(7) 158.3 yes
N22 H4 O1 2_655 0.88 2.11 2.955(6) 162.2 yes

loop_
_geom_torsion_atom_site_label_1
_geom_torsion_atom_site_label_2
_geom_torsion_atom_site_label_3
_geom_torsion_atom_site_label_4
_geom_torsion_site_symmetry_1
_geom_torsion_site_symmetry_2
_geom_torsion_site_symmetry_3
_geom_torsion_site_symmetry_4
_geom_torsion
_geom_torsion_publ_flag
S11 Ag1 N13 C12 1_565 . . . -117.6(4) no
S11 Ag1 N13 C14 1_565 . . . 68.7(4) no
S11 Ag1 N23 C22 1_565 . . . 103.0(5) no
S11 Ag1 N23 C24 1_565 . . . -65.7(4) no
C14 N13 C12 N12 . . . . -179.2(5) no
Ag1 N13 C12 N12 . . . . 6.4(7) no
C14 N13 C12 S11 . . . . 2.5(6) no
C15 S11 C12 N13 . . . . -2.1(4) no
C15 S11 C12 N12 . . . . 179.6(5) no
C12 N13 C14 C19 . . . . 177.0(5) no
Ag1 N13 C14 C19 . . . . -8.5(7) no
C12 N13 C14 C15 . . . . -1.7(6) no
Ag1 N13 C14 C15 . . . . 172.8(3) no
C19 C14 C15 C16 . . . . 0.4(8) no
N13 C14 C15 C16 . . . . 179.2(5) no
C19 C14 C15 S11 . . . . -178.6(4) no
N13 C14 C15 S11 . . . . 0.2(6) no
C12 S11 C15 C16 . . . . -177.9(5) no
C12 S11 C15 C14 . . . . 1.0(4) no
C14 C15 C16 C17 . . . . -0.6(8) no
S11 C15 C16 C17 . . . . 178.2(4) no
C15 C16 C17 C18 . . . . 0.1(8) no
C16 C17 C18 C19 . . . . 0.5(9) no
C17 C18 C19 C14 . . . . -0.7(9) no
N13 C14 C19 C18 . . . . -178.4(5) no
C15 C14 C19 C18 . . . . 0.2(8) no
C24 N23 C22 N22 . . . . -179.3(6) no
Ag1 N23 C22 N22 . . . . 11.1(9) no
C24 N23 C22 S21 . . . . 1.0(6) no
Ag1 N23 C22 S21 . . . . -168.6(3) no
C25 S21 C22 N23 . . . . -1.2(5) no
C25 S21 C22 N22 . . . . 179.1(5) no
C22 N23 C24 C29 . . . . -180.0(5) no
Ag1 N23 C24 C29 . . . . -9.6(7) no
C22 N23 C24 C25 . . . . -0.2(7) no
Ag1 N23 C24 C25 . . . . 170.2(4) no
C29 C24 C25 C26 . . . . -0.2(8) no
N23 C24 C25 C26 . . . . 179.9(5) no
C29 C24 C25 S21 . . . . 179.1(4) no
N23 C24 C25 S21 . . . . -0.7(6) no
C22 S21 C25 C26 . . . . -179.7(6) no
C22 S21 C25 C24 . . . . 1.0(4) no
C24 C25 C26 C27 . . . . -0.1(9) no
S21 C25 C26 C27 . . . . -179.3(5) no
C25 C26 C27 C28 . . . . 0.2(9) no
C26 C27 C28 C29 . . . . 0.0(10) no
C27 C28 C29 C24 . . . . -0.3(9) no
N23 C24 C29 C28 . . . . -179.8(5) no
C25 C24 C29 C28 . . . . 0.5(8) no
